data_1557621
loop_
_publ_author_name
'Bang, Eva'

_publ_section_title
;
 Crystal Structure of the Silver 1,3-Propanediamine Complex
 [Ag(NH2CH2CH2CH2NH2)]ClO4
;
_journal_name_full 'Acta Chemica Scandinavica'
_journal_page_first 952
_journal_page_last 953
_journal_paper_doi 10.3891/acta.chem.scand.50-0952
_journal_volume 50
_journal_year 1996
_chemical_formula_sum 'C3 H10 Ag Cl N2 O4'
_chemical_formula_weight 281.42
_chemical_name_common
;
Silver 1,3-Propanediamine
Ag(NH2CH2CH2CH2NH2)ClO4
;
_space_group_IT_number 62
_space_group_name_Hall '-P 2c 2n'
_space_group_name_H-M_alt 'P n a m'
_symmetry_cell_setting orthorhombic
_symmetry_Int_Tables_number 62
_symmetry_space_group_name_Hall '-P 2c 2n'
_symmetry_space_group_name_H-M 'P n a m'
_cell_angle_alpha 90.
_cell_angle_beta 90.
_cell_angle_gamma 90.
_cell_formula_units_Z 4
_cell_length_a 9.814(2)
_cell_length_b 8.337(4)
_cell_length_c 10.390(4)
_cell_volume 850.1(6)
_diffrn_ambient_temperature 293
_diffrn_radiation_probe x-ray
_diffrn_radiation_type MoK\a
_diffrn_radiation_wavelength 0.71069
_exptl_absorpt_coefficient_mu 2.60
_refine_ls_number_parameters 60
_refine_ls_number_reflns 560
_refine_ls_R_factor_gt 0.040
_refine_ls_wR_factor_gt 0.050
_cod_data_source_file Acta-Chem-Scand-1996-50-952.cif
_cod_data_source_block 1
_cod_database_code 1557621

loop_
_space_group_symop_id
_space_group_symop_operation_xyz
1 x,y,z
2 1/2-x,1/2+y,-z
3 1/2+x,1/2-y,1/2-z
4 -x,-y,1/2+z
5 -x,-y,-z
6 1/2+x,1/2-y,z
7 1/2-x,1/2+y,1/2+z
8 x,y,1/2-z

loop_
_atom_site_label
_atom_site_type_symbol
_atom_site_thermal_displace_type
_atom_site_fract_x
_atom_site_fract_y
_atom_site_fract_z
_atom_site_occupancy
_atom_site_U_iso_or_equiv
_atom_site_calc_flag
_atom_site_refinement_flags
_atom_site_disorder_assembly
_atom_site_disorder_group
Ag Ag Uiso 0.00000 0.00000 0.00000 1.000 0.0620 . . . .
Cl1 Cl Uiso 0.0718(7) 0.3584(7) 0.25000 0.700 0.0360 . . . .
Cl2 Cl Uiso 0.112(2) 0.380(2) 0.25000 0.300 0.0680 . . . .
N N Uiso 0.1420(8) -0.1948(11) 0.0165(6) 1.000 0.0610 . . . .
C1 C Uiso 0.2314(8) -0.1906(13) 0.1289(9) 1.000 0.0600 . . . .
C2 C Uiso 0.1486(13) -0.1820(13) 0.25000 1.000 0.0420 . . . .
O4 O Uiso 0.494(3) 0.284(3) 0.25000 0.450 0.0880 . . . .
O5 O Uiso 0.089(3) 0.208(3) 0.25000 0.450 0.0790 . . . .
O6 O Uiso 0.199(4) 0.257(4) 0.25000 0.350 0.0920 . . . .
O1 O Uiso 0.0278(16) 0.4433(19) 0.1368(17) 0.500 0.0620 . . . .
O2 O Uiso 0.099(2) 0.436(2) 0.1311(19) 0.500 0.0930 . . . .
O3 O Uiso 0.231(3) 0.416(3) 0.25000 0.400 0.0800 . . . .
O7 O Uiso 0.436(5) 0.126(5) 0.25000 0.350 0.1280 . . . .

loop_
_atom_type_symbol
_atom_type_description
_atom_type_scat_dispersion_real
_atom_type_scat_dispersion_imag
_atom_type_scat_source
C C 0.0033 0.0016 ' International Tables Vol C Tables 4.2.6.8 and 6.1.1.4'
Ag Ag -0.8971 1.1015 ' International Tables Vol C Tables 4.2.6.8 and 6.1.1.4'
Cl Cl 0.1484 0.1585 ' International Tables Vol C Tables 4.2.6.8 and 6.1.1.4'
N N 0.0061 0.0033 ' International Tables Vol C Tables 4.2.6.8 and 6.1.1.4'
O O 0.0106 0.0060 ' International Tables Vol C Tables 4.2.6.8 and 6.1.1.4'

loop_
_geom_angle_atom_site_label_1
_geom_angle_atom_site_label_2
_geom_angle_atom_site_label_3
_geom_angle
_geom_angle_site_symmetry_1
_geom_angle_site_symmetry_2
_geom_angle_site_symmetry_3
_geom_angle_publ_flag
N Ag N 180.00 . . 5_555 yes
Ag N C1 115.8(6) . . . yes
N C1 C2 110.3(7) . . . yes
C1 C2 C1 114.1(9) . . 8_555 no

loop_
_geom_bond_atom_site_label_1
_geom_bond_atom_site_label_2
_geom_bond_distance
_geom_bond_site_symmetry_1
_geom_bond_site_symmetry_2
_geom_bond_publ_flag
Ag N 2.147(9) . . yes
Ag N 2.147(9) . 5_555 yes
Cl1 O6 1.51(4) . . yes
N C1 1.461(11) . . yes
C1 C2 1.500(11) . . no
O4 O5 0.94(4) . 3_555 yes
O4 O5 0.94(4) . 6_555 yes
O1 O2 0.70(3) . . yes

loop_
_geom_torsion_atom_site_label_1
_geom_torsion_atom_site_label_2
_geom_torsion_atom_site_label_3
_geom_torsion_atom_site_label_4
_geom_torsion
_geom_torsion_site_symmetry_1
_geom_torsion_site_symmetry_2
_geom_torsion_site_symmetry_3
_geom_torsion_site_symmetry_4
_geom_torsion_publ_flag
Ag N C1 C2 56.0(10) . . . . no
N C1 C2 C1 175.3(9) . . . 8_555 no
